data_7224901
loop_
_publ_author_name
'Thu\'ery, Pierre'
'Harrowfield, Jack'

_publ_section_title
;
 Anchoring flexible uranyl dicarboxylate chains through stacking
 interactions of ancillary ligands on chiral U(vi) centres
;
_journal_issue 21
_journal_name_full CrystEngComm
_journal_page_first 3905
_journal_paper_doi 10.1039/C6CE00603E
_journal_volume 18
_journal_year 2016
_chemical_formula_sum 'C23 H30 N2 O6 U'
_chemical_formula_weight 668.52
_space_group_crystal_system monoclinic
_space_group_IT_number 14
_space_group_name_Hall '-P 2ybc'
_space_group_name_H-M_alt 'P 1 21/c 1'
_symmetry_space_group_name_Hall '-P 2ybc'
_symmetry_space_group_name_H-M 'P 1 21/c 1'
_atom_sites_solution_hydrogens mixed
_audit_creation_method SHELXL-2014
_audit_update_record
;
2016-03-14 deposited with the CCDC.
2016-04-11 downloaded from the CCDC.
;
_cell_angle_alpha 90
_cell_angle_beta 97.207(3)
_cell_angle_gamma 90
_cell_formula_units_Z 4
_cell_length_a 7.7422(4)
_cell_length_b 16.7494(7)
_cell_length_c 18.1092(8)
_cell_measurement_reflns_used 70412
_cell_measurement_temperature 150(2)
_cell_measurement_theta_max 25.68
_cell_measurement_theta_min 2.43
_cell_volume 2329.80(19)
_computing_cell_refinement 'HKL2000 (Otwinowski & Minor, 1997)'
_computing_data_collection 'COLLECT (Nonius, 1998)'
_computing_data_reduction 'HKL2000 (Otwinowski & Minor, 1997)'
_computing_molecular_graphics 'SHELXTL (Sheldrick, 2008)'
_computing_publication_material 'SHELXTL (Sheldrick, 2008); PLATON (Spek, 2003)'
_computing_structure_refinement 'SHELXL (Sheldrick, 2015)'
_computing_structure_solution 'SHELXT (Sheldrick, 2015)'
_diffrn_ambient_temperature 150(2)
_diffrn_measured_fraction_theta_full 0.999
_diffrn_measured_fraction_theta_max 0.999
_diffrn_measurement_device_type 'Nonius Kappa-CCD area-detector diffractometer'
_diffrn_measurement_method 'two \f and four \w scans with 2\% steps (407 frames)'
_diffrn_radiation_monochromator graphite
_diffrn_radiation_source 'fine-focus sealed tube'
_diffrn_radiation_type MoK\a
_diffrn_radiation_wavelength 0.71073
_diffrn_reflns_av_R_equivalents 0.0219
_diffrn_reflns_av_unetI/netI 0.0271
_diffrn_reflns_Laue_measured_fraction_full 0.999
_diffrn_reflns_Laue_measured_fraction_max 0.999
_diffrn_reflns_limit_h_max 9
_diffrn_reflns_limit_h_min -9
_diffrn_reflns_limit_k_max 20
_diffrn_reflns_limit_k_min -20
_diffrn_reflns_limit_l_max 22
_diffrn_reflns_limit_l_min -22
_diffrn_reflns_number 70412
_diffrn_reflns_point_group_measured_fraction_full 0.999
_diffrn_reflns_point_group_measured_fraction_max 0.999
_diffrn_reflns_theta_full 25.242
_diffrn_reflns_theta_max 25.681
_diffrn_reflns_theta_min 2.432
_diffrn_standards_decay_% 0
_diffrn_standards_interval_time 0
_diffrn_standards_number 0
_exptl_absorpt_coefficient_mu 7.008
_exptl_absorpt_correction_T_max 0.571
_exptl_absorpt_correction_T_min 0.390
_exptl_absorpt_correction_type multi-scan
_exptl_absorpt_process_details 'SCALEPACK (Otwinowski & Minor, 1997)'
_exptl_crystal_colour 'translucent light yellow'
_exptl_crystal_density_diffrn 1.906
_exptl_crystal_description platelet
_exptl_crystal_F_000 1288
_exptl_crystal_size_max 0.16
_exptl_crystal_size_mid 0.13
_exptl_crystal_size_min 0.08
_refine_diff_density_max 1.062
_refine_diff_density_min -1.504
_refine_diff_density_rms 0.128
_refine_ls_extinction_method none
_refine_ls_goodness_of_fit_ref 1.038
_refine_ls_hydrogen_treatment constr
_refine_ls_matrix_type full
_refine_ls_number_parameters 326
_refine_ls_number_reflns 4417
_refine_ls_number_restraints 103
_refine_ls_restrained_S_all 1.057
_refine_ls_R_factor_all 0.0429
_refine_ls_R_factor_gt 0.0344
_refine_ls_shift/su_max 0.002
_refine_ls_shift/su_mean 0.000
_refine_ls_structure_factor_coef Fsqd
_refine_ls_weighting_details 'w=1/[\s^2^(Fo^2^)+(0.0556P)^2^+5.1512P] where P=(Fo^2^+2Fc^2^)/3'
_refine_ls_weighting_scheme calc
_refine_ls_wR_factor_gt 0.0914
_refine_ls_wR_factor_ref 0.0955
_reflns_Friedel_coverage 0.000
_reflns_number_gt 3749
_reflns_number_total 4417
_reflns_threshold_expression 'I > 2\s(I)'
_cod_data_source_file c6ce00603e1.cif
_cod_data_source_block 7
_cod_depositor_comments 'Adding full bibliography for 7224895--7224902.cif.'
_cod_database_code 7224901
_shelx_space_group_comment
;
The symmetry employed for this shelxl refinement is uniquely defined
by the following loop, which should always be used as a source of
symmetry information in preference to the above space-group names.
They are only intended as comments.
;
_shelxl_version_number 2014-3

loop_
_space_group_symop_operation_xyz
'x, y, z'
'-x, y+1/2, -z+1/2'
'-x, -y, -z'
'x, -y-1/2, z-1/2'

loop_
_atom_site_label
_atom_site_type_symbol
_atom_site_fract_x
_atom_site_fract_y
_atom_site_fract_z
_atom_site_U_iso_or_equiv
_atom_site_adp_type
_atom_site_occupancy
_atom_site_site_symmetry_order
_atom_site_calc_flag
_atom_site_refinement_flags_posn
_atom_site_refinement_flags_adp
_atom_site_refinement_flags_occupancy
_atom_site_disorder_assembly
_atom_site_disorder_group
U1 U 0.88978(3) 0.58311(2) 0.67063(2) 0.04311(10) Uani 1 1 d . . . . .
O1 O 0.7378(5) 0.5289(2) 0.7154(2) 0.0472(9) Uani 1 1 d . . . . .
O2 O 1.0414(6) 0.6379(3) 0.6261(3) 0.0571(11) Uani 1 1 d . . . . .
O3 O 0.6334(5) 0.6722(2) 0.6331(2) 0.0486(10) Uani 1 1 d . . . . .
O4 O 0.8154(6) 0.7061(3) 0.7299(3) 0.0633(12) Uani 1 1 d . . . . .
O5 O -0.9407(7) 0.8906(3) 0.2921(3) 0.0662(13) Uani 1 1 d . . . . .
O6 O -0.8574(5) 0.9925(3) 0.2287(3) 0.0552(11) Uani 1 1 d . . . . .
N1 N 0.8960(6) 0.4385(3) 0.6098(3) 0.0435(11) Uani 1 1 d . . . . .
N2 N 0.7649(6) 0.5638(3) 0.5316(3) 0.0437(11) Uani 1 1 d . . . . .
C1 C 0.6752(8) 0.7186(4) 0.6877(4) 0.0528(15) Uani 1 1 d . . . . .
C2 C 0.5618(9) 0.7872(5) 0.7043(4) 0.0643(18) Uani 1 1 d . . . . .
H2A H 0.5371 0.7820 0.7564 0.077 Uiso 1 1 calc R U . . .
H2B H 0.6288 0.8372 0.7010 0.077 Uiso 1 1 calc R U . . .
C3 C 0.3920(8) 0.7957(5) 0.6554(4) 0.0648(19) Uani 1 1 d . . . . .
H3A H 0.3227 0.7465 0.6588 0.078 Uiso 1 1 calc R U . . .
H3B H 0.4147 0.8017 0.6031 0.078 Uiso 1 1 calc R U . . .
C4 C 0.2857(9) 0.8681(5) 0.6771(5) 0.075(2) Uani 1 1 d D . . . .
H4A H 0.3381 0.9162 0.6610 0.090 Uiso 0.432(11) 1 d R U P A .
H4B H 0.2932 0.8700 0.7304 0.090 Uiso 0.432(11) 1 d R U P . .
H4C H 0.3633 0.9130 0.6863 0.090 Uiso 0.568(11) 1 d R U P . .
H4D H 0.2407 0.8558 0.7228 0.090 Uiso 0.568(11) 1 d R U P . .
C5A C 0.0927(16) 0.8683(16) 0.6470(10) 0.096(5) Uani 0.432(11) 1 d D U P A 1
H5A H 0.0270 0.9063 0.6719 0.115 Uiso 0.432(11) 1 d R U P A 1
H5B H 0.0435 0.8160 0.6518 0.115 Uiso 0.432(11) 1 d R U P A 1
C6A C 0.083(2) 0.8887(16) 0.5651(10) 0.104(5) Uani 0.432(11) 1 d D U P A 1
H6A H 0.1318 0.8467 0.5381 0.124 Uiso 0.432(11) 1 d R U P A 1
H6B H 0.1466 0.9373 0.5598 0.124 Uiso 0.432(11) 1 d R U P A 1
C7A C -0.112(2) 0.9015(13) 0.5415(11) 0.126(5) Uani 0.432(11) 1 d D U P A 1
H7A H -0.1295 0.9544 0.5212 0.151 Uiso 0.432(11) 1 d R U P A 1
H7B H -0.1760 0.8978 0.5836 0.151 Uiso 0.432(11) 1 d R U P A 1
C8A C -0.1729(14) 0.8484(9) 0.4762(9) 0.117(6) Uani 0.432(11) 1 d D U P A 1
H8A H -0.1771 0.7959 0.4974 0.140 Uiso 0.432(11) 1 d R U P A 1
H8B H -0.1040 0.8464 0.4356 0.140 Uiso 0.432(11) 1 d R U P A 1
C5B C 0.1323(17) 0.8923(10) 0.6176(10) 0.098(4) Uani 0.568(11) 1 d D U P A 2
H5C H 0.1757 0.9083 0.5723 0.118 Uiso 0.568(11) 1 d R U P A 2
H5D H 0.0719 0.9370 0.6358 0.118 Uiso 0.568(11) 1 d R U P A 2
C6B C 0.0084(19) 0.8255(8) 0.6054(8) 0.106(4) Uani 0.568(11) 1 d D U P A 2
H6C H 0.0042 0.7944 0.6497 0.128 Uiso 0.568(11) 1 d R U P A 2
H6D H 0.0453 0.7914 0.5676 0.128 Uiso 0.568(11) 1 d R U P A 2
C7B C -0.1682(14) 0.8609(12) 0.5799(9) 0.125(6) Uani 0.568(11) 1 d D U P A 2
H7C H -0.1781 0.9136 0.6002 0.149 Uiso 0.568(11) 1 d R U P A 2
H7D H -0.2602 0.8279 0.5945 0.149 Uiso 0.568(11) 1 d R U P A 2
C8B C -0.1807(15) 0.8638(14) 0.4962(8) 0.108(4) Uani 0.568(11) 1 d D U P A 2
H8C H -0.1272 0.8163 0.4795 0.130 Uiso 0.568(11) 1 d R U P A 2
H8D H -0.1131 0.9088 0.4831 0.130 Uiso 0.568(11) 1 d R U P A 2
C9 C -0.3603(10) 0.8734(8) 0.4520(6) 0.118(4) Uani 1 1 d D . . . .
H9A H -0.3813 0.9229 0.4764 0.142 Uiso 0.432(11) 1 d R U P A .
H9B H -0.4466 0.8351 0.4627 0.142 Uiso 0.432(11) 1 d R U P . .
H9C H -0.4185 0.9175 0.4726 0.142 Uiso 0.568(11) 1 d R U P . .
H9D H -0.4240 0.8256 0.4606 0.142 Uiso 0.568(11) 1 d R U P . .
C10 C -0.3722(12) 0.8832(8) 0.3703(7) 0.113(4) Uani 1 1 d D . . . .
H10A H -0.3043 0.8396 0.3510 0.136 Uiso 1 1 calc R U . . .
H10B H -0.3134 0.9339 0.3605 0.136 Uiso 1 1 calc R U . . .
C11 C -0.5496(11) 0.8840(7) 0.3253(6) 0.092(3) Uani 1 1 d . . . . .
H11A H -0.5331 0.8846 0.2719 0.110 Uiso 1 1 calc R U . . .
H11B H -0.6086 0.8333 0.3347 0.110 Uiso 1 1 calc R U . . .
C12 C -0.6660(10) 0.9489(5) 0.3380(5) 0.078(2) Uani 1 1 d . . . . .
H12A H -0.6071 1.0005 0.3318 0.093 Uiso 1 1 calc R U . . .
H12B H -0.6946 0.9461 0.3897 0.093 Uiso 1 1 calc R U . . .
C13 C -0.8308(9) 0.9450(4) 0.2847(4) 0.0609(17) Uani 1 1 d . . . . .
C14 C 0.9540(8) 0.3761(4) 0.6510(4) 0.0496(14) Uani 1 1 d . . . . .
H14 H 1.0243 0.3866 0.6968 0.060 Uiso 1 1 calc R U . . .
C15 C 0.9201(8) 0.2968(4) 0.6325(4) 0.0554(15) Uani 1 1 d . . . . .
H15 H 0.9660 0.2547 0.6641 0.067 Uiso 1 1 calc R U . . .
C16 C 0.8182(9) 0.2820(4) 0.5670(4) 0.0567(16) Uani 1 1 d . . . . .
H16 H 0.7894 0.2286 0.5531 0.068 Uiso 1 1 calc R U . . .
C17 C 0.7558(8) 0.3444(4) 0.5204(4) 0.0497(14) Uani 1 1 d . . . . .
H17 H 0.6871 0.3341 0.4742 0.060 Uiso 1 1 calc R U . . .
C18 C 0.7965(7) 0.4223(3) 0.5432(3) 0.0427(13) Uani 1 1 d . . . . .
C19 C 0.7359(7) 0.4925(4) 0.4984(3) 0.0425(12) Uani 1 1 d . . . . .
C20 C 0.6594(7) 0.4859(4) 0.4246(3) 0.0478(13) Uani 1 1 d . . . . .
H20 H 0.6389 0.4349 0.4023 0.057 Uiso 1 1 calc R U . . .
C21 C 0.6141(8) 0.5541(4) 0.3849(4) 0.0543(15) Uani 1 1 d . . . . .
H21 H 0.5588 0.5507 0.3351 0.065 Uiso 1 1 calc R U . . .
C22 C 0.6497(9) 0.6274(4) 0.4177(3) 0.0549(15) Uani 1 1 d . . . . .
H22 H 0.6235 0.6753 0.3906 0.066 Uiso 1 1 calc R U . . .
C23 C 0.7236(9) 0.6294(4) 0.4904(4) 0.0529(15) Uani 1 1 d . . . . .
H23 H 0.7470 0.6800 0.5130 0.063 Uiso 1 1 calc R U . . .

loop_
_atom_site_aniso_label
_atom_site_aniso_U_11
_atom_site_aniso_U_22
_atom_site_aniso_U_33
_atom_site_aniso_U_23
_atom_site_aniso_U_13
_atom_site_aniso_U_12
U1 0.03353(14) 0.04054(15) 0.05358(15) -0.00624(9) -0.00111(9) 0.00075(8)
O1 0.041(2) 0.047(2) 0.055(2) -0.0027(18) 0.0094(17) 0.0017(18)
O2 0.045(2) 0.044(2) 0.082(3) -0.002(2) 0.008(2) -0.0045(19)
O3 0.042(2) 0.046(2) 0.055(2) -0.0117(19) -0.0038(18) 0.0066(18)
O4 0.058(3) 0.050(3) 0.075(3) -0.020(2) -0.020(2) 0.013(2)
O5 0.061(3) 0.056(3) 0.074(3) 0.016(2) -0.022(2) -0.011(2)
O6 0.040(2) 0.051(2) 0.072(3) 0.005(2) -0.006(2) -0.0054(19)
N1 0.034(2) 0.045(3) 0.052(3) -0.002(2) 0.007(2) 0.000(2)
N2 0.044(3) 0.041(3) 0.048(3) -0.002(2) 0.011(2) 0.001(2)
C1 0.050(4) 0.048(3) 0.058(3) -0.010(3) -0.004(3) 0.007(3)
C2 0.060(4) 0.063(4) 0.066(4) -0.019(3) -0.010(3) 0.020(3)
C3 0.041(4) 0.065(5) 0.085(5) -0.024(4) -0.004(3) 0.007(3)
C4 0.055(4) 0.070(5) 0.100(6) -0.020(4) 0.010(4) 0.020(4)
C5A 0.083(7) 0.091(7) 0.112(7) -0.012(6) 0.003(6) 0.009(6)
C6A 0.094(7) 0.104(7) 0.108(7) -0.021(6) -0.003(6) 0.009(6)
C7A 0.115(7) 0.132(8) 0.127(8) -0.015(6) 0.000(6) 0.015(6)
C8A 0.084(9) 0.117(11) 0.138(11) -0.032(10) -0.029(9) 0.016(9)
C5B 0.085(6) 0.096(6) 0.111(7) -0.006(6) -0.001(5) 0.010(5)
C6B 0.098(7) 0.099(7) 0.115(7) -0.015(6) -0.013(6) 0.015(6)
C7B 0.115(8) 0.123(8) 0.134(8) -0.003(7) 0.008(7) 0.010(7)
C8B 0.092(6) 0.108(7) 0.120(7) -0.034(6) -0.010(6) 0.021(6)
C9 0.101(8) 0.139(10) 0.109(8) -0.017(8) -0.010(6) 0.020(8)
C10 0.064(6) 0.108(8) 0.166(11) 0.016(9) 0.006(6) 0.010(6)
C11 0.059(5) 0.102(7) 0.108(7) 0.012(6) -0.013(5) 0.011(5)
C12 0.063(5) 0.061(4) 0.100(6) -0.011(4) -0.030(4) 0.003(4)
C13 0.045(4) 0.051(4) 0.081(5) 0.003(4) -0.015(3) 0.003(3)
C14 0.048(3) 0.044(3) 0.056(3) 0.004(3) 0.002(3) 0.003(3)
C15 0.050(4) 0.050(4) 0.068(4) 0.003(3) 0.014(3) 0.004(3)
C16 0.064(4) 0.037(3) 0.072(4) -0.006(3) 0.020(3) -0.009(3)
C17 0.051(3) 0.043(3) 0.055(3) -0.008(3) 0.007(3) -0.006(3)
C18 0.037(3) 0.046(3) 0.047(3) -0.007(2) 0.013(2) 0.001(2)
C19 0.032(3) 0.046(3) 0.051(3) -0.003(3) 0.011(2) -0.002(2)
C20 0.038(3) 0.051(3) 0.053(3) -0.008(3) 0.002(2) -0.001(3)
C21 0.037(3) 0.072(4) 0.053(3) 0.001(3) 0.002(3) 0.007(3)
C22 0.058(4) 0.055(4) 0.052(3) 0.008(3) 0.007(3) 0.008(3)
C23 0.059(4) 0.044(3) 0.057(4) 0.004(3) 0.013(3) 0.002(3)

loop_
_atom_type_symbol
_atom_type_description
_atom_type_scat_dispersion_real
_atom_type_scat_dispersion_imag
_atom_type_scat_source
C C 0.0033 0.0016 'International Tables Vol C Tables 4.2.6.8 and 6.1.1.4'
H H 0.0000 0.0000 'International Tables Vol C Tables 4.2.6.8 and 6.1.1.4'
N N 0.0061 0.0033 'International Tables Vol C Tables 4.2.6.8 and 6.1.1.4'
O O 0.0106 0.0060 'International Tables Vol C Tables 4.2.6.8 and 6.1.1.4'
U U -9.6767 9.6646 'International Tables Vol C Tables 4.2.6.8 and 6.1.1.4'

loop_
_geom_angle_atom_site_label_1
_geom_angle_atom_site_label_2
_geom_angle_atom_site_label_3
_geom_angle
_geom_angle_site_symmetry_1
_geom_angle_site_symmetry_3
O1 U1 O2 179.61(19) . .
O1 U1 O4 91.39(18) . .
O2 U1 O4 88.22(19) . .
O1 U1 O6 94.58(17) . 4_776
O2 U1 O6 85.64(18) . 4_776
O4 U1 O6 117.98(14) . 4_776
O1 U1 O5 89.61(19) . 4_776
O2 U1 O5 90.3(2) . 4_776
O4 U1 O5 65.22(15) . 4_776
O6 U1 O5 53.18(15) 4_776 4_776
O1 U1 O3 83.07(16) . .
O2 U1 O3 96.65(18) . .
O4 U1 O3 52.48(13) . .
O6 U1 O3 169.91(14) 4_776 .
O5 U1 O3 116.87(14) 4_776 .
O1 U1 N2 101.10(17) . .
O2 U1 N2 79.04(18) . .
O4 U1 N2 117.00(15) . .
O6 U1 N2 122.03(15) 4_776 .
O5 U1 N2 168.86(17) 4_776 .
O3 U1 N2 68.04(14) . .
O1 U1 N1 76.70(16) . .
O2 U1 N1 103.68(18) . .
O4 U1 N1 166.64(16) . .
O6 U1 N1 69.72(14) 4_776 .
O5 U1 N1 119.89(15) 4_776 .
O3 U1 N1 118.92(14) . .
N2 U1 N1 60.69(15) . .
C1 O3 U1 92.1(3) . .
C1 O4 U1 96.1(4) . .
C13 O5 U1 93.8(4) . 4_375
C13 O6 U1 93.4(4) . 4_375
C14 N1 C18 116.7(5) . .
C14 N1 U1 120.4(4) . .
C18 N1 U1 120.4(4) . .
C19 N2 C23 117.6(5) . .
C19 N2 U1 124.4(4) . .
C23 N2 U1 118.1(4) . .
O4 C1 O3 119.1(6) . .
O4 C1 C2 119.0(5) . .
O3 C1 C2 121.9(5) . .
C3 C2 C1 116.5(6) . .
C3 C2 H2A 108.2 . .
C1 C2 H2A 108.2 . .
C3 C2 H2B 108.2 . .
C1 C2 H2B 108.2 . .
H2A C2 H2B 107.3 . .
C2 C3 C4 112.4(6) . .
C2 C3 H3A 109.1 . .
C4 C3 H3A 109.1 . .
C2 C3 H3B 109.1 . .
C4 C3 H3B 109.1 . .
H3A C3 H3B 107.9 . .
C5A C4 C3 116.2(12) . .
C3 C4 C5B 114.5(10) . .
C5A C4 H4A 108.7 . .
C3 C4 H4A 108.8 . .
C5A C4 H4B 107.0 . .
C3 C4 H4B 108.4 . .
H4A C4 H4B 107.5 . .
C3 C4 H4C 108.5 . .
C5B C4 H4C 108.8 . .
C3 C4 H4D 108.3 . .
C5B C4 H4D 109.0 . .
H4C C4 H4D 107.6 . .
C6A C5A C4 106.1(12) . .
C6A C5A H5A 110.1 . .
C4 C5A H5A 112.7 . .
C6A C5A H5B 108.8 . .
C4 C5A H5B 110.3 . .
H5A C5A H5B 108.7 . .
C5A C6A C7A 103.5(6) . .
C5A C6A H6A 110.9 . .
C7A C6A H6A 113.5 . .
C5A C6A H6B 109.0 . .
C7A C6A H6B 110.8 . .
H6A C6A H6B 109.0 . .
C8A C7A C6A 109.7(15) . .
C8A C7A H7A 103.1 . .
C6A C7A H7A 108.8 . .
C8A C7A H7B 116.2 . .
C6A C7A H7B 110.9 . .
H7A C7A H7B 107.5 . .
C7A C8A C9 104.9(5) . .
C7A C8A H8A 104.4 . .
C9 C8A H8A 106.8 . .
C7A C8A H8B 118.1 . .
C9 C8A H8B 113.0 . .
H8A C8A H8B 108.9 . .
C6B C5B C4 109.4(10) . .
C6B C5B H5C 112.0 . .
C4 C5B H5C 110.2 . .
C6B C5B H5D 107.8 . .
C4 C5B H5D 109.1 . .
H5C C5B H5D 108.2 . .
C5B C6B C7B 107.2(6) . .
C5B C6B H6C 112.1 . .
C7B C6B H6C 110.1 . .
C5B C6B H6D 108.1 . .
C7B C6B H6D 110.8 . .
H6C C6B H6D 108.5 . .
C8B C7B C6B 105.1(5) . .
C8B C7B H7C 110.9 . .
C6B C7B H7C 110.9 . .
C8B C7B H7D 109.8 . .
C6B C7B H7D 111.3 . .
H7C C7B H7D 108.9 . .
C7B C8B C9 118.0(12) . .
C7B C8B H8C 108.2 . .
C9 C8B H8C 108.8 . .
C7B C8B H8D 107.7 . .
C9 C8B H8D 106.1 . .
H8C C8B H8D 107.5 . .
C10 C9 C8A 104.8(8) . .
C10 C9 C8B 118.3(11) . .
C10 C9 H9A 111.7 . .
C8A C9 H9A 108.3 . .
C10 C9 H9B 108.5 . .
C8A C9 H9B 114.8 . .
H9A C9 H9B 108.7 . .
C10 C9 H9C 109.2 . .
C8B C9 H9C 108.6 . .
C10 C9 H9D 106.5 . .
C8B C9 H9D 106.2 . .
H9C C9 H9D 107.5 . .
C9 C10 C11 118.7(9) . .
C9 C10 H10A 107.6 . .
C11 C10 H10A 107.6 . .
C9 C10 H10B 107.6 . .
C11 C10 H10B 107.6 . .
H10A C10 H10B 107.1 . .
C12 C11 C10 117.6(9) . .
C12 C11 H11A 107.9 . .
C10 C11 H11A 107.9 . .
C12 C11 H11B 107.9 . .
C10 C11 H11B 107.9 . .
H11A C11 H11B 107.2 . .
C11 C12 C13 111.2(7) . .
C11 C12 H12A 109.4 . .
C13 C12 H12A 109.4 . .
C11 C12 H12B 109.4 . .
C13 C12 H12B 109.4 . .
H12A C12 H12B 108.0 . .
O5 C13 O6 119.1(6) . .
O5 C13 C12 119.5(7) . .
O6 C13 C12 121.3(7) . .
N1 C14 C15 125.3(6) . .
N1 C14 H14 117.4 . .
C15 C14 H14 117.4 . .
C16 C15 C14 117.1(6) . .
C16 C15 H15 121.4 . .
C14 C15 H15 121.4 . .
C15 C16 C17 120.7(6) . .
C15 C16 H16 119.6 . .
C17 C16 H16 119.6 . .
C16 C17 C18 118.4(6) . .
C16 C17 H17 120.8 . .
C18 C17 H17 120.8 . .
N1 C18 C17 121.8(6) . .
N1 C18 C19 115.5(5) . .
C17 C18 C19 122.7(6) . .
N2 C19 C20 121.7(6) . .
N2 C19 C18 116.1(5) . .
C20 C19 C18 122.2(5) . .
C21 C20 C19 119.1(6) . .
C21 C20 H20 120.4 . .
C19 C20 H20 120.4 . .
C20 C21 C22 119.4(6) . .
C20 C21 H21 120.3 . .
C22 C21 H21 120.3 . .
C23 C22 C21 118.3(6) . .
C23 C22 H22 120.8 . .
C21 C22 H22 120.8 . .
N2 C23 C22 123.8(6) . .
N2 C23 H23 118.1 . .
C22 C23 H23 118.1 . .

loop_
_geom_bond_atom_site_label_1
_geom_bond_atom_site_label_2
_geom_bond_distance
_geom_bond_site_symmetry_2
U1 O1 1.762(4) .
U1 O2 1.763(4) .
U1 O4 2.425(4) .
U1 O6 2.454(4) 4_776
U1 O5 2.456(4) 4_776
U1 O3 2.508(4) .
U1 N2 2.601(5) .
U1 N1 2.663(5) .
O3 C1 1.266(7) .
O4 C1 1.265(7) .
O5 C13 1.265(9) .
O5 U1 2.456(4) 4_375
O6 C13 1.285(8) .
O6 U1 2.454(4) 4_375
N1 C14 1.330(8) .
N1 C18 1.374(8) .
N2 C19 1.343(7) .
N2 C23 1.344(8) .
C1 C2 1.500(9) .
C2 C3 1.497(9) .
C2 H2A 0.9900 .
C2 H2B 0.9900 .
C3 C4 1.543(9) .
C3 H3A 0.9900 .
C3 H3B 0.9900 .
C4 C5A 1.525(9) .
C4 C5B 1.554(9) .
C4 H4A 0.9631 .
C4 H4B 0.9604 .
C4 H4C 0.9637 .
C4 H4D 0.9614 .
C5A C6A 1.514(10) .
C5A H5A 0.9629 .
C5A H5B 0.9632 .
C6A C7A 1.529(5) .
C6A H6A 0.9626 .
C6A H6B 0.9635 .
C7A C8A 1.507(5) .
C7A H7A 0.9626 .
C7A H7B 0.9620 .
C8A C9 1.521(5) .
C8A H8A 0.9623 .
C8A H8B 0.9622 .
C5B C6B 1.472(10) .
C5B H5C 0.9613 .
C5B H5D 0.9631 .
C6B C7B 1.509(5) .
C6B H6C 0.9612 .
C6B H6D 0.9620 .
C7B C8B 1.508(5) .
C7B H7C 0.9626 .
C7B H7D 0.9639 .
C8B C9 1.523(5) .
C8B H8C 0.9631 .
C8B H8D 0.9635 .
C9 C10 1.480(15) .
C9 H9A 0.9626 .
C9 H9B 0.9638 .
C9 H9C 0.9630 .
C9 H9D 0.9634 .
C10 C11 1.508(12) .
C10 H10A 0.9900 .
C10 H10B 0.9900 .
C11 C12 1.448(12) .
C11 H11A 0.9900 .
C11 H11B 0.9900 .
C12 C13 1.501(9) .
C12 H12A 0.9900 .
C12 H12B 0.9900 .
C14 C15 1.386(9) .
C14 H14 0.9500 .
C15 C16 1.362(9) .
C15 H15 0.9500 .
C16 C17 1.390(9) .
C16 H16 0.9500 .
C17 C18 1.394(8) .
C17 H17 0.9500 .
C18 C19 1.471(8) .
C19 C20 1.396(8) .
C20 C21 1.371(9) .
C20 H20 0.9500 .
C21 C22 1.377(10) .
C21 H21 0.9500 .
C22 C23 1.368(9) .
C22 H22 0.9500 .
C23 H23 0.9500 .
